data_4029038
loop_
_publ_author_name
'Liu, Hua'
'Zheng, Chao'
'You, Shu-Li'

_publ_section_title
;
 Catalytic C6 Functionalization of 2,3-Disubstituted Indoles by Scandium
 Triflate.
;
_journal_issue 3
_journal_name_full 'The Journal of organic chemistry'
_journal_page_first 1047
_journal_paper_doi 10.1021/jo402511b
_journal_volume 79
_journal_year 2014
_chemical_formula_sum 'C29 H30 N2 O6 S'
_chemical_formula_weight 534.61
_chemical_name_systematic
; 
 ? 
;
_space_group_IT_number 2
_symmetry_cell_setting triclinic
_symmetry_space_group_name_Hall '-P 1'
_symmetry_space_group_name_H-M 'P -1'
_atom_sites_solution_hydrogens geom
_atom_sites_solution_primary direct
_atom_sites_solution_secondary difmap
_audit_creation_method SHELXL-97
_cell_angle_alpha 70.033(2)
_cell_angle_beta 79.613(2)
_cell_angle_gamma 89.068(2)
_cell_formula_units_Z 2
_cell_length_a 9.8415(9)
_cell_length_b 10.5577(10)
_cell_length_c 14.1518(13)
_cell_measurement_reflns_used 3134
_cell_measurement_temperature 293(2)
_cell_measurement_theta_max 53.743
_cell_measurement_theta_min 4.752
_cell_volume 1357.8(2)
_computing_cell_refinement 'Bruker SMART'
_computing_data_collection 'Bruker SMART'
_computing_data_reduction 'Bruker SHELXTL'
_computing_molecular_graphics 'Bruker SHELXTL'
_computing_publication_material 'Bruker SHELXTL'
_computing_structure_refinement 'SHELXL-97 (Sheldrick, 1997)'
_computing_structure_solution 'SHELXS-97 (Sheldrick, 1990)'
_diffrn_ambient_temperature 293(2)
_diffrn_measured_fraction_theta_full 0.996
_diffrn_measured_fraction_theta_max 0.996
_diffrn_measurement_device_type 'CCD area detector'
_diffrn_measurement_method 'phi and omega scans'
_diffrn_radiation_monochromator graphite
_diffrn_radiation_source 'fine-focus sealed tube'
_diffrn_radiation_type MoK\a
_diffrn_radiation_wavelength 0.71073
_diffrn_reflns_av_R_equivalents 0.0184
_diffrn_reflns_av_sigmaI/netI 0.0355
_diffrn_reflns_limit_h_max 7
_diffrn_reflns_limit_h_min -12
_diffrn_reflns_limit_k_max 12
_diffrn_reflns_limit_k_min -13
_diffrn_reflns_limit_l_max 15
_diffrn_reflns_limit_l_min -17
_diffrn_reflns_number 8264
_diffrn_reflns_theta_full 26.00
_diffrn_reflns_theta_max 26.00
_diffrn_reflns_theta_min 2.05
_exptl_absorpt_coefficient_mu 0.165
_exptl_absorpt_correction_T_max 1.00000
_exptl_absorpt_correction_T_min 0.79530
_exptl_absorpt_correction_type empirical
_exptl_absorpt_process_details sadabs
_exptl_crystal_colour colorless
_exptl_crystal_density_diffrn 1.308
_exptl_crystal_density_method 'not measured'
_exptl_crystal_description prismatic
_exptl_crystal_F_000 564
_exptl_crystal_size_max 0.256
_exptl_crystal_size_mid 0.212
_exptl_crystal_size_min 0.147
_refine_diff_density_max 0.255
_refine_diff_density_min -0.296
_refine_diff_density_rms 0.045
_refine_ls_extinction_method none
_refine_ls_goodness_of_fit_ref 1.043
_refine_ls_hydrogen_treatment mixed
_refine_ls_matrix_type full
_refine_ls_number_parameters 352
_refine_ls_number_reflns 5307
_refine_ls_number_restraints 0
_refine_ls_restrained_S_all 1.043
_refine_ls_R_factor_all 0.0531
_refine_ls_R_factor_gt 0.0424
_refine_ls_shift/su_max 0.003
_refine_ls_shift/su_mean 0.000
_refine_ls_structure_factor_coef Fsqd
_refine_ls_weighting_details 'calc w=1/[\s^2^(Fo^2^)+(0.0737P)^2^+0.1244P] where P=(Fo^2^+2Fc^2^)/3'
_refine_ls_weighting_scheme calc
_refine_ls_wR_factor_gt 0.1169
_refine_ls_wR_factor_ref 0.1252
_reflns_number_gt 4255
_reflns_number_total 5307
_reflns_threshold_expression >2sigma(I)
_cod_data_source_file 5aa.cif
_cod_data_source_block cd212337
_cod_depositor_comments
;
The following automatic conversions were performed:

'_symmetry_cell_setting' value 'Triclinic' changed to 'triclinic'
according to
/usr/data/users/saulius/automatic-downloads/current/ACS/lib/dictionaries/cif_core.dic
dictionary named 'cif_core.dic' version 2.4.2 from 2011-04-26.

Automatic conversion script
Id: cif_fix_values 2281 2013-09-26 08:29:07Z andrius 
;
_cod_original_sg_symbol_H-M P-1
_cod_database_code 4029038

loop_
_symmetry_equiv_pos_as_xyz
'x, y, z'
'-x, -y, -z'

loop_
_atom_site_label
_atom_site_type_symbol
_atom_site_fract_x
_atom_site_fract_y
_atom_site_fract_z
_atom_site_U_iso_or_equiv
_atom_site_adp_type
_atom_site_occupancy
_atom_site_symmetry_multiplicity
_atom_site_calc_flag
_atom_site_refinement_flags
S1 S 0.73591(4) 0.74496(4) 0.71866(3) 0.04019(14) Uani 1 1 d .
N1 N 0.75930(14) 0.59607(13) 0.70610(10) 0.0374(3) Uani 1 1 d .
N2 N 1.05787(17) 0.24222(16) 1.05167(12) 0.0479(4) Uani 1 1 d .
O1 O 0.82952(15) 0.69708(15) 0.48537(10) 0.0573(4) Uani 1 1 d .
O2 O 1.04856(13) 0.71573(14) 0.50654(9) 0.0551(4) Uani 1 1 d .
O3 O 1.02501(13) 0.63009(13) 0.75862(10) 0.0509(3) Uani 1 1 d .
O4 O 1.10836(13) 0.49058(14) 0.67447(10) 0.0555(4) Uani 1 1 d .
O5 O 0.73505(14) 0.73900(13) 0.82093(10) 0.0531(3) Uani 1 1 d .
O6 O 0.83198(13) 0.83713(12) 0.63693(10) 0.0503(3) Uani 1 1 d .
C1 C 0.89119(17) 0.57371(17) 0.64890(12) 0.0401(4) Uani 1 1 d .
H1 H 0.8812 0.4833 0.6454 0.048 Uiso 1 1 calc R
C2 C 0.91635(19) 0.67129(18) 0.53718(13) 0.0438(4) Uani 1 1 d .
C3 C 1.0878(2) 0.8081(2) 0.40311(15) 0.0672(6) Uani 1 1 d .
H3A H 1.0332 0.7869 0.3603 0.101 Uiso 1 1 calc R
H3B H 1.1839 0.8004 0.3785 0.101 Uiso 1 1 calc R
H3C H 1.0724 0.8987 0.4017 0.101 Uiso 1 1 calc R
C4 C 1.01489(18) 0.57032(18) 0.70165(13) 0.0430(4) Uani 1 1 d .
C5 C 1.2334(2) 0.4802(2) 0.7167(2) 0.0743(7) Uani 1 1 d .
H5A H 1.2759 0.5685 0.6985 0.111 Uiso 1 1 calc R
H5B H 1.2964 0.4252 0.6897 0.111 Uiso 1 1 calc R
H5C H 1.2108 0.4398 0.7898 0.111 Uiso 1 1 calc R
C6 C 0.68345(17) 0.47619(17) 0.78949(13) 0.0394(4) Uani 1 1 d .
H6 H 0.6057 0.5110 0.8256 0.047 Uiso 1 1 calc R
C7 C 0.77203(17) 0.40478(17) 0.86832(12) 0.0378(4) Uani 1 1 d .
C8 C 0.86529(18) 0.31112(16) 0.85131(12) 0.0391(4) Uani 1 1 d .
H8 H 0.8657 0.2822 0.7961 0.047 Uiso 1 1 calc R
C9 C 0.95863(17) 0.26039(16) 0.91744(12) 0.0381(4) Uani 1 1 d .
C10 C 1.06954(19) 0.17009(17) 0.91847(13) 0.0436(4) Uani 1 1 d .
C11 C 1.1278(2) 0.16249(18) 1.00066(14) 0.0474(4) Uani 1 1 d .
C12 C 0.95451(18) 0.30366(17) 1.00164(12) 0.0405(4) Uani 1 1 d .
C13 C 0.85787(19) 0.39334(18) 1.02218(13) 0.0450(4) Uani 1 1 d .
H13 H 0.8540 0.4191 1.0792 0.054 Uiso 1 1 calc R
C14 C 0.76833(19) 0.44237(18) 0.95508(13) 0.0435(4) Uani 1 1 d .
H14 H 0.7032 0.5024 0.9675 0.052 Uiso 1 1 calc R
C15 C 1.1119(2) 0.1001(2) 0.84270(15) 0.0557(5) Uani 1 1 d .
H15A H 1.1622 0.1631 0.7802 0.084 Uiso 1 1 calc R
H15B H 1.0310 0.0647 0.8293 0.084 Uiso 1 1 calc R
H15C H 1.1696 0.0275 0.8700 0.084 Uiso 1 1 calc R
C16 C 1.2452(2) 0.0815(2) 1.03926(18) 0.0652(6) Uani 1 1 d .
H16A H 1.2712 0.0219 1.0015 0.098 Uiso 1 1 calc R
H16B H 1.2170 0.0296 1.1105 0.098 Uiso 1 1 calc R
H16C H 1.3227 0.1412 1.0305 0.098 Uiso 1 1 calc R
C17 C 0.62075(17) 0.38370(18) 0.74411(13) 0.0408(4) Uani 1 1 d .
C18 C 0.5690(2) 0.2554(2) 0.80785(16) 0.0564(5) Uani 1 1 d .
H18 H 0.5753 0.2269 0.8767 0.068 Uiso 1 1 calc R
C19 C 0.5085(2) 0.1691(2) 0.77091(18) 0.0646(6) Uani 1 1 d .
H19 H 0.4753 0.0833 0.8148 0.078 Uiso 1 1 calc R
C20 C 0.4971(2) 0.2097(2) 0.66984(17) 0.0599(5) Uani 1 1 d .
H20 H 0.4557 0.1522 0.6450 0.072 Uiso 1 1 calc R
C21 C 0.5475(2) 0.3363(2) 0.60575(16) 0.0541(5) Uani 1 1 d .
H21 H 0.5407 0.3640 0.5370 0.065 Uiso 1 1 calc R
C22 C 0.60837(19) 0.42311(19) 0.64215(14) 0.0453(4) Uani 1 1 d .
H22 H 0.6413 0.5087 0.5978 0.054 Uiso 1 1 calc R
C23 C 0.56640(17) 0.78099(16) 0.69676(13) 0.0391(4) Uani 1 1 d .
C24 C 0.4653(2) 0.79409(19) 0.77466(14) 0.0498(5) Uani 1 1 d .
H24 H 0.4832 0.7727 0.8405 0.060 Uiso 1 1 calc R
C25 C 0.3382(2) 0.83914(19) 0.75345(15) 0.0522(5) Uani 1 1 d .
H25 H 0.2705 0.8474 0.8058 0.063 Uiso 1 1 calc R
C26 C 0.30891(18) 0.87241(17) 0.65612(15) 0.0457(4) Uani 1 1 d .
C27 C 0.40999(19) 0.8532(2) 0.58049(15) 0.0511(5) Uani 1 1 d .
H27 H 0.3907 0.8709 0.5154 0.061 Uiso 1 1 calc R
C28 C 0.53772(19) 0.8086(2) 0.59953(14) 0.0482(4) Uani 1 1 d .
H28 H 0.6042 0.7971 0.5477 0.058 Uiso 1 1 calc R
C29 C 0.1737(2) 0.9311(2) 0.63204(18) 0.0631(6) Uani 1 1 d .
H29A H 0.1055 0.9069 0.6938 0.095 Uiso 1 1 calc R
H29B H 0.1435 0.8963 0.5844 0.095 Uiso 1 1 calc R
H29C H 0.1857 1.0276 0.6025 0.095 Uiso 1 1 calc R
H2 H 1.079(2) 0.258(2) 1.1033(16) 0.057(6) Uiso 1 1 d .

loop_
_atom_site_aniso_label
_atom_site_aniso_U_11
_atom_site_aniso_U_22
_atom_site_aniso_U_33
_atom_site_aniso_U_23
_atom_site_aniso_U_13
_atom_site_aniso_U_12
S1 0.0414(3) 0.0385(2) 0.0480(3) -0.01939(19) -0.01854(18) 0.00972(17)
N1 0.0366(7) 0.0365(7) 0.0422(8) -0.0162(6) -0.0105(6) 0.0076(6)
N2 0.0589(10) 0.0460(9) 0.0453(9) -0.0163(7) -0.0251(7) 0.0072(7)
O1 0.0596(9) 0.0662(9) 0.0475(8) -0.0160(7) -0.0208(6) 0.0065(7)
O2 0.0466(8) 0.0626(9) 0.0449(7) -0.0069(6) -0.0038(6) 0.0082(6)
O3 0.0462(8) 0.0534(8) 0.0572(8) -0.0192(7) -0.0201(6) 0.0071(6)
O4 0.0424(7) 0.0571(8) 0.0634(8) -0.0170(7) -0.0096(6) 0.0186(6)
O5 0.0621(8) 0.0573(8) 0.0568(8) -0.0330(7) -0.0290(6) 0.0194(6)
O6 0.0433(7) 0.0400(7) 0.0684(9) -0.0172(6) -0.0157(6) 0.0030(5)
C1 0.0411(9) 0.0385(9) 0.0418(9) -0.0148(7) -0.0091(7) 0.0081(7)
C2 0.0460(10) 0.0449(10) 0.0435(10) -0.0179(8) -0.0106(8) 0.0097(8)
C3 0.0611(13) 0.0742(14) 0.0479(12) -0.0039(10) 0.0012(10) 0.0146(11)
C4 0.0382(9) 0.0405(9) 0.0429(10) -0.0054(8) -0.0074(7) 0.0068(7)
C5 0.0379(11) 0.0690(14) 0.1067(19) -0.0168(13) -0.0183(11) 0.0174(10)
C6 0.0370(9) 0.0428(9) 0.0406(9) -0.0165(7) -0.0086(7) 0.0058(7)
C7 0.0383(9) 0.0387(9) 0.0369(9) -0.0127(7) -0.0085(7) 0.0026(7)
C8 0.0464(10) 0.0378(9) 0.0358(9) -0.0145(7) -0.0108(7) 0.0023(7)
C9 0.0427(9) 0.0337(8) 0.0372(9) -0.0100(7) -0.0102(7) 0.0010(7)
C10 0.0484(10) 0.0373(9) 0.0457(10) -0.0126(8) -0.0138(8) 0.0049(7)
C11 0.0526(11) 0.0401(9) 0.0516(11) -0.0134(8) -0.0202(8) 0.0071(8)
C12 0.0481(10) 0.0364(9) 0.0372(9) -0.0099(7) -0.0140(7) -0.0001(7)
C13 0.0569(11) 0.0441(10) 0.0372(9) -0.0173(8) -0.0106(8) 0.0041(8)
C14 0.0475(10) 0.0430(10) 0.0415(9) -0.0173(8) -0.0072(7) 0.0065(8)
C15 0.0557(12) 0.0582(12) 0.0610(12) -0.0280(10) -0.0170(9) 0.0169(9)
C16 0.0677(14) 0.0630(13) 0.0755(15) -0.0268(11) -0.0356(11) 0.0224(11)
C17 0.0325(9) 0.0465(10) 0.0474(10) -0.0196(8) -0.0112(7) 0.0063(7)
C18 0.0558(12) 0.0592(12) 0.0514(11) -0.0143(9) -0.0109(9) -0.0103(9)
C19 0.0618(13) 0.0567(13) 0.0724(15) -0.0180(11) -0.0117(11) -0.0180(10)
C20 0.0529(12) 0.0655(13) 0.0730(14) -0.0364(11) -0.0154(10) -0.0063(10)
C21 0.0552(12) 0.0627(13) 0.0558(12) -0.0293(10) -0.0211(9) 0.0062(9)
C22 0.0451(10) 0.0453(10) 0.0501(10) -0.0179(8) -0.0176(8) 0.0070(8)
C23 0.0406(9) 0.0350(8) 0.0453(9) -0.0164(7) -0.0123(7) 0.0094(7)
C24 0.0553(11) 0.0511(11) 0.0440(10) -0.0172(8) -0.0112(8) 0.0144(9)
C25 0.0447(11) 0.0502(11) 0.0580(12) -0.0187(9) -0.0007(9) 0.0107(8)
C26 0.0391(10) 0.0345(9) 0.0640(12) -0.0160(8) -0.0128(8) 0.0051(7)
C27 0.0475(11) 0.0590(12) 0.0533(11) -0.0224(9) -0.0206(9) 0.0123(9)
C28 0.0440(10) 0.0602(11) 0.0474(10) -0.0251(9) -0.0137(8) 0.0126(9)
C29 0.0426(11) 0.0578(12) 0.0907(16) -0.0250(11) -0.0193(10) 0.0145(9)

loop_
_atom_type_symbol
_atom_type_description
_atom_type_scat_dispersion_real
_atom_type_scat_dispersion_imag
_atom_type_scat_source
C C 0.0033 0.0016 'International Tables Vol C Tables 4.2.6.8 and 6.1.1.4'
H H 0.0000 0.0000 'International Tables Vol C Tables 4.2.6.8 and 6.1.1.4'
N N 0.0061 0.0033 'International Tables Vol C Tables 4.2.6.8 and 6.1.1.4'
O O 0.0106 0.0060 'International Tables Vol C Tables 4.2.6.8 and 6.1.1.4'
S S 0.1246 0.1234 'International Tables Vol C Tables 4.2.6.8 and 6.1.1.4'

loop_
_geom_angle_atom_site_label_1
_geom_angle_atom_site_label_2
_geom_angle_atom_site_label_3
_geom_angle
O5 S1 O6 119.05(8)
O5 S1 N1 111.80(7)
O6 S1 N1 105.84(7)
O5 S1 C23 106.10(8)
O6 S1 C23 109.15(8)
N1 S1 C23 103.91(8)
C1 N1 C6 117.44(12)
C1 N1 S1 118.58(11)
C6 N1 S1 117.44(10)
C12 N2 C11 109.21(15)
C12 N2 H2 124.1(14)
C11 N2 H2 126.4(14)
C2 O2 C3 116.77(16)
C4 O4 C5 115.59(17)
N1 C1 C4 114.40(14)
N1 C1 C2 111.21(13)
C4 C1 C2 113.10(14)
N1 C1 H1 105.8
C4 C1 H1 105.8
C2 C1 H1 105.8
O1 C2 O2 125.75(17)
O1 C2 C1 123.70(17)
O2 C2 C1 110.46(15)
O2 C3 H3A 109.5
O2 C3 H3B 109.5
H3A C3 H3B 109.5
O2 C3 H3C 109.5
H3A C3 H3C 109.5
H3B C3 H3C 109.5
O3 C4 O4 125.64(17)
O3 C4 C1 125.03(15)
O4 C4 C1 109.33(16)
O4 C5 H5A 109.5
O4 C5 H5B 109.5
H5A C5 H5B 109.5
O4 C5 H5C 109.5
H5A C5 H5C 109.5
H5B C5 H5C 109.5
N1 C6 C7 112.12(13)
N1 C6 C17 110.50(13)
C7 C6 C17 114.20(14)
N1 C6 H6 106.5
C7 C6 H6 106.5
C17 C6 H6 106.5
C8 C7 C14 119.30(15)
C8 C7 C6 120.73(15)
C14 C7 C6 119.74(15)
C7 C8 C9 119.84(15)
C7 C8 H8 120.1
C9 C8 H8 120.1
C8 C9 C12 119.12(15)
C8 C9 C10 133.46(16)
C12 C9 C10 107.39(15)
C11 C10 C9 106.61(16)
C11 C10 C15 127.51(17)
C9 C10 C15 125.87(16)
C10 C11 N2 109.49(16)
C10 C11 C16 129.56(18)
N2 C11 C16 120.93(17)
N2 C12 C13 130.95(16)
N2 C12 C9 107.29(15)
C13 C12 C9 121.76(15)
C14 C13 C12 117.65(16)
C14 C13 H13 121.2
C12 C13 H13 121.2
C13 C14 C7 122.25(16)
C13 C14 H14 118.9
C7 C14 H14 118.9
C10 C15 H15A 109.5
C10 C15 H15B 109.5
H15A C15 H15B 109.5
C10 C15 H15C 109.5
H15A C15 H15C 109.5
H15B C15 H15C 109.5
C11 C16 H16A 109.5
C11 C16 H16B 109.5
H16A C16 H16B 109.5
C11 C16 H16C 109.5
H16A C16 H16C 109.5
H16B C16 H16C 109.5
C22 C17 C18 117.71(17)
C22 C17 C6 123.11(16)
C18 C17 C6 119.15(16)
C19 C18 C17 121.31(19)
C19 C18 H18 119.3
C17 C18 H18 119.3
C20 C19 C18 120.2(2)
C20 C19 H19 119.9
C18 C19 H19 119.9
C19 C20 C21 119.24(19)
C19 C20 H20 120.4
C21 C20 H20 120.4
C20 C21 C22 120.85(19)
C20 C21 H21 119.6
C22 C21 H21 119.6
C21 C22 C17 120.65(18)
C21 C22 H22 119.7
C17 C22 H22 119.7
C28 C23 C24 120.11(16)
C28 C23 S1 119.91(13)
C24 C23 S1 119.71(14)
C25 C24 C23 119.38(18)
C25 C24 H24 120.3
C23 C24 H24 120.3
C24 C25 C26 121.57(17)
C24 C25 H25 119.2
C26 C25 H25 119.2
C25 C26 C27 117.85(17)
C25 C26 C29 121.13(18)
C27 C26 C29 121.00(18)
C28 C27 C26 121.70(18)
C28 C27 H27 119.1
C26 C27 H27 119.1
C27 C28 C23 119.29(16)
C27 C28 H28 120.4
C23 C28 H28 120.4
C26 C29 H29A 109.5
C26 C29 H29B 109.5
H29A C29 H29B 109.5
C26 C29 H29C 109.5
H29A C29 H29C 109.5
H29B C29 H29C 109.5

loop_
_geom_bond_atom_site_label_1
_geom_bond_atom_site_label_2
_geom_bond_distance
S1 O5 1.4255(13)
S1 O6 1.4302(14)
S1 N1 1.6492(14)
S1 C23 1.7632(17)
N1 C1 1.462(2)
N1 C6 1.498(2)
N2 C12 1.372(2)
N2 C11 1.386(2)
N2 H2 0.86(2)
O1 C2 1.193(2)
O2 C2 1.334(2)
O2 C3 1.441(2)
O3 C4 1.199(2)
O4 C4 1.331(2)
O4 C5 1.449(3)
C1 C4 1.533(2)
C1 C2 1.542(2)
C1 H1 0.9800
C3 H3A 0.9600
C3 H3B 0.9600
C3 H3C 0.9600
C5 H5A 0.9600
C5 H5B 0.9600
C5 H5C 0.9600
C6 C7 1.526(2)
C6 C17 1.529(2)
C6 H6 0.9800
C7 C8 1.390(2)
C7 C14 1.408(2)
C8 C9 1.399(2)
C8 H8 0.9300
C9 C12 1.409(2)
C9 C10 1.436(2)
C10 C11 1.365(2)
C10 C15 1.497(3)
C11 C16 1.497(3)
C12 C13 1.395(2)
C13 C14 1.378(2)
C13 H13 0.9300
C14 H14 0.9300
C15 H15A 0.9600
C15 H15B 0.9600
C15 H15C 0.9600
C16 H16A 0.9600
C16 H16B 0.9600
C16 H16C 0.9600
C17 C22 1.386(2)
C17 C18 1.390(3)
C18 C19 1.383(3)
C18 H18 0.9300
C19 C20 1.371(3)
C19 H19 0.9300
C20 C21 1.374(3)
C20 H20 0.9300
C21 C22 1.384(3)
C21 H21 0.9300
C22 H22 0.9300
C23 C28 1.386(2)
C23 C24 1.389(2)
C24 C25 1.378(3)
C24 H24 0.9300
C25 C26 1.383(3)
C25 H25 0.9300
C26 C27 1.391(3)
C26 C29 1.505(3)
C27 C28 1.375(2)
C27 H27 0.9300
C28 H28 0.9300
C29 H29A 0.9600
C29 H29B 0.9600
C29 H29C 0.9600

loop_
_geom_hbond_atom_site_label_D
_geom_hbond_atom_site_label_H
_geom_hbond_atom_site_label_A
_geom_hbond_distance_DH
_geom_hbond_distance_HA
_geom_hbond_distance_DA
_geom_hbond_angle_DHA
_geom_hbond_site_symmetry_A
N2 H2 O5 0.86(2) 2.28(2) 3.004(2) 140.9(18) 2_767
N2 H2 O3 0.86(2) 2.66(2) 3.367(2) 139.7(18) 2_767

loop_
_geom_torsion_atom_site_label_1
_geom_torsion_atom_site_label_2
_geom_torsion_atom_site_label_3
_geom_torsion_atom_site_label_4
_geom_torsion
O5 S1 N1 C1 -109.17(13)
O6 S1 N1 C1 21.90(14)
C23 S1 N1 C1 136.83(12)
O5 S1 N1 C6 41.76(14)
O6 S1 N1 C6 172.83(11)
C23 S1 N1 C6 -72.24(13)
C6 N1 C1 C4 -82.21(18)
S1 N1 C1 C4 68.72(17)
C6 N1 C1 C2 148.13(14)
S1 N1 C1 C2 -60.94(18)
C3 O2 C2 O1 3.2(3)
C3 O2 C2 C1 179.92(16)
N1 C1 C2 O1 -43.3(2)
C4 C1 C2 O1 -173.68(17)
N1 C1 C2 O2 139.84(15)
C4 C1 C2 O2 9.5(2)
C5 O4 C4 O3 -1.7(3)
C5 O4 C4 C1 178.51(15)
N1 C1 C4 O3 -29.2(2)
C2 C1 C4 O3 99.5(2)
N1 C1 C4 O4 150.56(14)
C2 C1 C4 O4 -80.73(17)
C1 N1 C6 C7 55.97(18)
S1 N1 C6 C7 -95.30(14)
C1 N1 C6 C17 -72.67(17)
S1 N1 C6 C17 136.06(12)
N1 C6 C7 C8 -83.35(19)
C17 C6 C7 C8 43.3(2)
N1 C6 C7 C14 91.08(18)
C17 C6 C7 C14 -142.25(16)
C14 C7 C8 C9 -3.1(2)
C6 C7 C8 C9 171.36(15)
C7 C8 C9 C12 1.2(2)
C7 C8 C9 C10 -176.54(18)
C8 C9 C10 C11 177.57(19)
C12 C9 C10 C11 -0.3(2)
C8 C9 C10 C15 -1.9(3)
C12 C9 C10 C15 -179.82(17)
C9 C10 C11 N2 0.7(2)
C15 C10 C11 N2 -179.83(18)
C9 C10 C11 C16 178.8(2)
C15 C10 C11 C16 -1.7(3)
C12 N2 C11 C10 -0.8(2)
C12 N2 C11 C16 -179.11(18)
C11 N2 C12 C13 -179.29(19)
C11 N2 C12 C9 0.6(2)
C8 C9 C12 N2 -178.41(15)
C10 C9 C12 N2 -0.15(19)
C8 C9 C12 C13 1.5(3)
C10 C9 C12 C13 179.73(16)
N2 C12 C13 C14 177.79(18)
C9 C12 C13 C14 -2.1(3)
C12 C13 C14 C7 0.1(3)
C8 C7 C14 C13 2.5(3)
C6 C7 C14 C13 -171.98(16)
N1 C6 C17 C22 -14.3(2)
C7 C6 C17 C22 -141.80(16)
N1 C6 C17 C18 167.94(15)
C7 C6 C17 C18 40.4(2)
C22 C17 C18 C19 0.6(3)
C6 C17 C18 C19 178.51(18)
C17 C18 C19 C20 -0.6(3)
C18 C19 C20 C21 0.6(3)
C19 C20 C21 C22 -0.5(3)
C20 C21 C22 C17 0.5(3)
C18 C17 C22 C21 -0.6(3)
C6 C17 C22 C21 -178.36(17)
O5 S1 C23 C28 172.58(14)
O6 S1 C23 C28 43.15(17)
N1 S1 C23 C28 -69.40(16)
O5 S1 C23 C24 -1.36(17)
O6 S1 C23 C24 -130.79(15)
N1 S1 C23 C24 116.65(15)
C28 C23 C24 C25 -2.2(3)
S1 C23 C24 C25 171.71(15)
C23 C24 C25 C26 -0.3(3)
C24 C25 C26 C27 2.9(3)
C24 C25 C26 C29 -175.45(19)
C25 C26 C27 C28 -3.0(3)
C29 C26 C27 C28 175.34(18)
C26 C27 C28 C23 0.5(3)
C24 C23 C28 C27 2.1(3)
S1 C23 C28 C27 -171.80(15)
